data_7235055
loop_
_publ_author_name
'Huanhuan Li'
'Lijia Xu'
'Yuting Tang'
'Ye Tao'
'Shen Xu'
'Chao Zheng'
'Guichuan Xing'
'Xinhui Zhou'
'Wei Huang'
'Runfeng Chen'

_publ_section_title
;
 Direct silicon-nitrogen bonded host materials with enhanced sigma-pi
 conjugation for blue phosphorescent organic light-emitting diodes
;
_journal_name_full 'Journal of Materials Chemistry C'
_journal_page_first 10047
_journal_page_last 10052
_journal_paper_doi 10.1039/C6TC03877H
_journal_volume 4
_journal_year 2016
_chemical_compound_source chemical
_chemical_formula_moiety 'C30 H23 N Si'
_chemical_formula_sum 'C30 H23 N Si'
_chemical_formula_weight 425.58
_chemical_melting_point 479
_chemical_name_common 9-(triphenylsilyl)-9H-carbazole
_chemical_name_systematic CzSi
_chemical_properties_physical Hygroscopic
_space_group_crystal_system monoclinic
_space_group_IT_number 14
_space_group_name_Hall '-P 2yn'
_space_group_name_H-M_alt 'P 1 21/n 1'
_atom_sites_solution_hydrogens geom
_cell_angle_alpha 90
_cell_angle_beta 91.648(4)
_cell_angle_gamma 90
_cell_formula_units_Z 4
_cell_length_a 9.6528(10)
_cell_length_b 16.9821(17)
_cell_length_c 13.8598(13)
_cell_measurement_reflns_used 4410
_cell_measurement_temperature 296(2)
_cell_measurement_theta_max 0.986
_cell_measurement_theta_min 0.983
_cell_volume 2271.0(4)
_computing_structure_refinement 'SHELXL-2014/7 (Sheldrick, 2014)'
_diffrn_ambient_temperature 296(2)
_diffrn_measured_fraction_theta_full 0.994
_diffrn_measured_fraction_theta_max 0.818
_diffrn_measurement_device_type 'Bruker SMART APEX CCD'
_diffrn_measurement_method 'phi and omega scans'
_diffrn_radiation_type MoK\a
_diffrn_radiation_wavelength 0.71073
_diffrn_reflns_av_R_equivalents 0.0739
_diffrn_reflns_av_unetI/netI 0.0510
_diffrn_reflns_Laue_measured_fraction_full 0.994
_diffrn_reflns_Laue_measured_fraction_max 0.818
_diffrn_reflns_limit_h_max 12
_diffrn_reflns_limit_h_min -12
_diffrn_reflns_limit_k_max 22
_diffrn_reflns_limit_k_min -18
_diffrn_reflns_limit_l_max 18
_diffrn_reflns_limit_l_min -18
_diffrn_reflns_number 12927
_diffrn_reflns_point_group_measured_fraction_full 0.994
_diffrn_reflns_point_group_measured_fraction_max 0.818
_diffrn_reflns_theta_full 25.242
_diffrn_reflns_theta_max 29.214
_diffrn_reflns_theta_min 1.897
_diffrn_source 'fine-focus sealed tube'
_exptl_absorpt_coefficient_mu 0.121
_exptl_absorpt_correction_T_max 0.9572
_exptl_absorpt_correction_T_min 0.9490
_exptl_absorpt_correction_type multi-scan
_exptl_absorpt_process_details 'SADABS; Bruker, 2000'
_exptl_crystal_colour colorless
_exptl_crystal_density_diffrn 1.245
_exptl_crystal_description block
_exptl_crystal_F_000 896
_exptl_crystal_preparation Luminescent
_exptl_crystal_recrystallization_method 'Re-crystallisation from solvent'
_exptl_crystal_size_max 0.140
_exptl_crystal_size_mid 0.130
_exptl_crystal_size_min 0.120
_refine_diff_density_max 0.172
_refine_diff_density_min -0.284
_refine_diff_density_rms 0.047
_refine_ls_extinction_coef .
_refine_ls_extinction_method none
_refine_ls_goodness_of_fit_ref 1.073
_refine_ls_hydrogen_treatment constr
_refine_ls_matrix_type full
_refine_ls_number_parameters 289
_refine_ls_number_reflns 5046
_refine_ls_number_restraints 0
_refine_ls_restrained_S_all 1.073
_refine_ls_R_factor_all 0.0605
_refine_ls_R_factor_gt 0.0460
_refine_ls_shift/su_max 0.001
_refine_ls_shift/su_mean 0.000
_refine_ls_structure_factor_coef Fsqd
_refine_ls_weighting_details 'w=1/[\s^2^(Fo^2^)+(0.0638P)^2^+0.3293P] where P=(Fo^2^+2Fc^2^)/3'
_refine_ls_weighting_scheme calc
_refine_ls_wR_factor_gt 0.1233
_refine_ls_wR_factor_ref 0.1352
_reflns_Friedel_coverage 0.000
_reflns_Friedel_fraction_full .
_reflns_Friedel_fraction_max .
_reflns_number_gt 3816
_reflns_number_total 5046
_reflns_threshold_expression 'I > 2\s(I)'
_cod_data_source_file J-Mater-Chem-C-2016-4-10047.cif
_cod_data_source_block CzSi
_cod_original_sg_symbol_H-M 'P 21/n'
_cod_database_code 7235055
_shelx_space_group_comment
;
The symmetry employed for this shelxl refinement is uniquely defined
by the following loop, which should always be used as a source of
symmetry information in preference to the above space-group names.
They are only intended as comments.
;
_shelx_estimated_absorpt_t_min 0.983
_shelx_estimated_absorpt_t_max 0.986
_solvent_exptl_crystal_recrystallization_method dichloromethane

loop_
_space_group_symop_operation_xyz
'x, y, z'
'-x+1/2, y+1/2, -z+1/2'
'-x, -y, -z'
'x-1/2, -y-1/2, z-1/2'

loop_
_atom_site_label
_atom_site_type_symbol
_atom_site_fract_x
_atom_site_fract_y
_atom_site_fract_z
_atom_site_U_iso_or_equiv
_atom_site_adp_type
_atom_site_occupancy
_atom_site_site_symmetry_order
_atom_site_calc_flag
_atom_site_refinement_flags_posn
_atom_site_refinement_flags_adp
_atom_site_refinement_flags_occupancy
_atom_site_disorder_assembly
_atom_site_disorder_group
Si1 Si 0.11575(4) 0.23392(2) 0.51516(3) 0.03739(14) Uani 1 1 d . . . . .
C1 C 0.04064(16) 0.16272(9) 0.42493(11) 0.0396(3) Uani 1 1 d . . . . .
N2 N 0.23838(14) 0.18315(8) 0.58885(9) 0.0447(3) Uani 1 1 d . . . . .
C3 C 0.21222(17) 0.31622(9) 0.45888(11) 0.0425(4) Uani 1 1 d . . . . .
C4 C -0.02970(17) 0.27592(9) 0.58505(11) 0.0414(4) Uani 1 1 d . . . . .
C5 C -0.15885(19) 0.23974(11) 0.58268(13) 0.0534(4) Uani 1 1 d . . . . .
H5 H -0.1701 0.1926 0.5491 0.064 Uiso 1 1 calc R U . . .
C6 C 0.36269(16) 0.15233(10) 0.55178(12) 0.0447(4) Uani 1 1 d . . . . .
C7 C 0.3791(2) 0.08572(11) 0.80257(14) 0.0618(5) Uani 1 1 d . . . . .
H7 H 0.4571 0.0555 0.8178 0.074 Uiso 1 1 calc R U . . .
C8 C -0.06165(18) 0.18783(11) 0.35854(12) 0.0490(4) Uani 1 1 d . . . . .
H8 H -0.0865 0.2407 0.3567 0.059 Uiso 1 1 calc R U . . .
C9 C 0.35637(18) 0.11432(10) 0.70931(12) 0.0490(4) Uani 1 1 d . . . . .
C10 C 0.43601(18) 0.10947(10) 0.62289(13) 0.0476(4) Uani 1 1 d . . . . .
C11 C -0.1267(2) 0.13541(13) 0.29543(13) 0.0605(5) Uani 1 1 d . . . . .
H11 H -0.1945 0.1534 0.2518 0.073 Uiso 1 1 calc R U . . .
C12 C 0.23743(17) 0.15910(10) 0.68687(11) 0.0452(4) Uani 1 1 d . . . . .
C13 C 0.1407(2) 0.17597(12) 0.75673(12) 0.0564(5) Uani 1 1 d . . . . .
H13 H 0.0614 0.2053 0.7421 0.068 Uiso 1 1 calc R U . . .
C14 C 0.0746(2) 0.08300(10) 0.42495(13) 0.0505(4) Uani 1 1 d . . . . .
H14 H 0.1424 0.0643 0.4682 0.061 Uiso 1 1 calc R U . . .
C15 C 0.53978(19) 0.12451(12) 0.44045(16) 0.0612(5) Uani 1 1 d . . . . .
H15 H 0.5763 0.1299 0.3794 0.073 Uiso 1 1 calc R U . . .
C16 C 0.6126(2) 0.08156(12) 0.50980(16) 0.0616(5) Uani 1 1 d . . . . .
H16 H 0.6965 0.0583 0.4949 0.074 Uiso 1 1 calc R U . . .
C17 C 0.2098(2) 0.33180(13) 0.36093(13) 0.0598(5) Uani 1 1 d . . . . .
H17 H 0.1590 0.2989 0.3195 0.072 Uiso 1 1 calc R U . . .
C18 C -0.0918(2) 0.05741(14) 0.29702(14) 0.0670(6) Uani 1 1 d . . . . .
H18 H -0.1359 0.0224 0.2547 0.080 Uiso 1 1 calc R U . . .
C19 C 0.41405(19) 0.15967(12) 0.45935(13) 0.0550(4) Uani 1 1 d . . . . .
H19 H 0.3652 0.1874 0.4116 0.066 Uiso 1 1 calc R U . . .
C20 C 0.5618(2) 0.07318(10) 0.60011(16) 0.0592(5) Uani 1 1 d . . . . .
H20 H 0.6102 0.0436 0.6464 0.071 Uiso 1 1 calc R U . . .
C21 C -0.0194(2) 0.34686(12) 0.63531(15) 0.0606(5) Uani 1 1 d . . . . .
H21 H 0.0643 0.3739 0.6368 0.073 Uiso 1 1 calc R U . . .
C22 C 0.0086(2) 0.03103(11) 0.36130(15) 0.0638(5) Uani 1 1 d . . . . .
H22 H 0.0327 -0.0220 0.3622 0.077 Uiso 1 1 calc R U . . .
C23 C 0.1678(2) 0.14707(14) 0.84927(13) 0.0672(6) Uani 1 1 d . . . . .
H23 H 0.1055 0.1578 0.8975 0.081 Uiso 1 1 calc R U . . .
C24 C -0.2713(2) 0.27159(13) 0.62871(15) 0.0638(5) Uani 1 1 d . . . . .
H24 H -0.3566 0.2460 0.6255 0.077 Uiso 1 1 calc R U . . .
C25 C -0.2570(2) 0.34084(13) 0.67899(15) 0.0659(5) Uani 1 1 d . . . . .
H25 H -0.3321 0.3625 0.7101 0.079 Uiso 1 1 calc R U . . .
C26 C 0.2903(3) 0.36664(15) 0.51690(16) 0.0871(8) Uani 1 1 d . . . . .
H26 H 0.2990 0.3565 0.5827 0.105 Uiso 1 1 calc R U . . .
C27 C 0.2849(3) 0.10275(13) 0.87161(15) 0.0716(6) Uani 1 1 d . . . . .
H27 H 0.2997 0.0843 0.9342 0.086 Uiso 1 1 calc R U . . .
C28 C -0.1306(2) 0.37783(13) 0.68283(16) 0.0714(6) Uani 1 1 d . . . . .
H28 H -0.1198 0.4243 0.7178 0.086 Uiso 1 1 calc R U . . .
C29 C 0.3506(3) 0.44513(15) 0.3820(3) 0.0933(9) Uani 1 1 d . . . . .
H29 H 0.3951 0.4886 0.3563 0.112 Uiso 1 1 calc R U . . .
C30 C 0.3559(3) 0.43212(17) 0.4792(2) 0.1104(11) Uani 1 1 d . . . . .
H30 H 0.4034 0.4670 0.5201 0.132 Uiso 1 1 calc R U . . .
C31 C 0.2799(2) 0.39426(17) 0.32294(19) 0.0836(8) Uani 1 1 d . . . . .
H31 H 0.2790 0.4019 0.2565 0.100 Uiso 1 1 calc R U . . .

loop_
_atom_site_aniso_label
_atom_site_aniso_U_11
_atom_site_aniso_U_22
_atom_site_aniso_U_33
_atom_site_aniso_U_23
_atom_site_aniso_U_13
_atom_site_aniso_U_12
Si1 0.0396(2) 0.0381(2) 0.0344(2) -0.00068(16) -0.00049(16) -0.00170(17)
C1 0.0401(8) 0.0402(8) 0.0387(8) -0.0032(6) 0.0037(6) -0.0021(6)
N2 0.0424(7) 0.0540(8) 0.0375(7) 0.0070(6) -0.0006(5) -0.0009(6)
C3 0.0463(9) 0.0419(8) 0.0397(8) -0.0019(6) 0.0050(6) -0.0012(7)
C4 0.0452(9) 0.0420(9) 0.0370(8) -0.0010(6) 0.0016(6) -0.0004(7)
C5 0.0538(10) 0.0518(10) 0.0554(10) -0.0101(8) 0.0124(8) -0.0092(8)
C6 0.0388(8) 0.0445(9) 0.0506(9) 0.0031(7) -0.0031(7) -0.0026(7)
C7 0.0729(13) 0.0512(11) 0.0600(11) 0.0166(9) -0.0215(10) -0.0170(9)
C8 0.0507(10) 0.0501(10) 0.0458(9) -0.0068(7) -0.0030(7) 0.0047(8)
C9 0.0536(10) 0.0401(9) 0.0524(10) 0.0076(7) -0.0149(8) -0.0153(7)
C10 0.0461(9) 0.0400(9) 0.0557(10) 0.0031(7) -0.0132(7) -0.0081(7)
C11 0.0512(10) 0.0793(14) 0.0507(10) -0.0141(9) -0.0040(8) -0.0060(10)
C12 0.0493(9) 0.0473(9) 0.0387(8) 0.0062(7) -0.0066(7) -0.0165(7)
C13 0.0584(11) 0.0683(12) 0.0423(9) 0.0064(8) -0.0004(8) -0.0153(9)
C14 0.0592(10) 0.0379(8) 0.0546(10) 0.0005(7) 0.0053(8) 0.0002(7)
C15 0.0489(10) 0.0626(12) 0.0724(13) -0.0037(10) 0.0087(9) 0.0027(9)
C16 0.0450(10) 0.0512(11) 0.0881(15) -0.0112(10) -0.0049(10) 0.0024(8)
C17 0.0529(11) 0.0746(13) 0.0517(10) 0.0176(9) -0.0007(8) -0.0010(9)
C18 0.0689(13) 0.0760(14) 0.0566(11) -0.0267(10) 0.0121(10) -0.0282(11)
C19 0.0471(10) 0.0623(11) 0.0558(10) 0.0070(9) 0.0061(8) 0.0082(8)
C20 0.0513(10) 0.0420(9) 0.0831(14) 0.0012(9) -0.0224(10) 0.0007(8)
C21 0.0559(11) 0.0532(11) 0.0731(12) -0.0183(9) 0.0075(9) -0.0074(9)
C22 0.0825(14) 0.0387(9) 0.0713(13) -0.0128(9) 0.0192(11) -0.0122(9)
C23 0.0817(15) 0.0782(14) 0.0418(10) 0.0077(9) 0.0022(9) -0.0308(12)
C24 0.0525(11) 0.0712(13) 0.0689(13) -0.0055(10) 0.0210(9) -0.0095(9)
C25 0.0678(13) 0.0641(13) 0.0671(12) -0.0029(10) 0.0257(10) 0.0100(10)
C26 0.1062(18) 0.0996(18) 0.0571(12) -0.0244(12) 0.0305(12) -0.0615(15)
C27 0.0909(16) 0.0731(14) 0.0498(11) 0.0216(10) -0.0175(11) -0.0311(12)
C28 0.0776(15) 0.0552(12) 0.0822(15) -0.0230(10) 0.0195(11) 0.0018(10)
C29 0.0766(16) 0.0622(14) 0.144(3) 0.0342(16) 0.0476(17) -0.0009(12)
C30 0.117(2) 0.0906(19) 0.128(2) -0.0491(17) 0.0670(19) -0.0630(17)
C31 0.0607(13) 0.107(2) 0.0830(15) 0.0559(15) 0.0031(11) 0.0013(13)

loop_
_atom_type_symbol
_atom_type_description
_atom_type_scat_dispersion_real
_atom_type_scat_dispersion_imag
_atom_type_scat_source
C C 0.0033 0.0016 'International Tables Vol C Tables 4.2.6.8 and 6.1.1.4'
H H 0.0000 0.0000 'International Tables Vol C Tables 4.2.6.8 and 6.1.1.4'
N N 0.0061 0.0033 'International Tables Vol C Tables 4.2.6.8 and 6.1.1.4'
Si Si 0.0817 0.0704 'International Tables Vol C Tables 4.2.6.8 and 6.1.1.4'

loop_
_geom_angle_atom_site_label_1
_geom_angle_atom_site_label_2
_geom_angle_atom_site_label_3
_geom_angle
_geom_angle_site_symmetry_1
_geom_angle_site_symmetry_3
N2 Si1 C3 105.88(7) . .
N2 Si1 C4 112.80(7) . .
C3 Si1 C4 108.82(7) . .
N2 Si1 C1 108.15(7) . .
C3 Si1 C1 113.19(7) . .
C4 Si1 C1 108.09(7) . .
C14 C1 C8 117.31(15) . .
C14 C1 Si1 122.78(13) . .
C8 C1 Si1 119.74(12) . .
C6 N2 C12 105.62(13) . .
C6 N2 Si1 122.04(11) . .
C12 N2 Si1 132.20(12) . .
C17 C3 C26 116.50(17) . .
C17 C3 Si1 124.06(13) . .
C26 C3 Si1 119.44(13) . .
C5 C4 C21 116.43(16) . .
C5 C4 Si1 120.37(12) . .
C21 C4 Si1 123.02(13) . .
C24 C5 C4 122.08(17) . .
C24 C5 H5 119.0 . .
C4 C5 H5 119.0 . .
C19 C6 C10 120.52(16) . .
C19 C6 N2 128.85(15) . .
C10 C6 N2 110.64(15) . .
C27 C7 C9 119.0(2) . .
C27 C7 H7 120.5 . .
C9 C7 H7 120.5 . .
C11 C8 C1 121.25(17) . .
C11 C8 H8 119.4 . .
C1 C8 H8 119.4 . .
C7 C9 C12 120.05(18) . .
C7 C9 C10 132.58(18) . .
C12 C9 C10 107.36(14) . .
C6 C10 C20 119.47(17) . .
C6 C10 C9 106.49(15) . .
C20 C10 C9 134.04(17) . .
C18 C11 C8 120.33(19) . .
C18 C11 H11 119.8 . .
C8 C11 H11 119.8 . .
C13 C12 C9 121.14(16) . .
C13 C12 N2 128.95(16) . .
C9 C12 N2 109.89(15) . .
C23 C13 C12 117.1(2) . .
C23 C13 H13 121.4 . .
C12 C13 H13 121.4 . .
C22 C14 C1 120.90(18) . .
C22 C14 H14 119.5 . .
C1 C14 H14 119.5 . .
C16 C15 C19 121.8(2) . .
C16 C15 H15 119.1 . .
C19 C15 H15 119.1 . .
C20 C16 C15 120.27(18) . .
C20 C16 H16 119.9 . .
C15 C16 H16 119.9 . .
C31 C17 C3 122.0(2) . .
C31 C17 H17 119.0 . .
C3 C17 H17 119.0 . .
C11 C18 C22 119.74(17) . .
C11 C18 H18 120.1 . .
C22 C18 H18 120.1 . .
C15 C19 C6 118.21(17) . .
C15 C19 H19 120.9 . .
C6 C19 H19 120.9 . .
C16 C20 C10 119.71(17) . .
C16 C20 H20 120.1 . .
C10 C20 H20 120.1 . .
C28 C21 C4 121.54(18) . .
C28 C21 H21 119.2 . .
C4 C21 H21 119.2 . .
C18 C22 C14 120.47(18) . .
C18 C22 H22 119.8 . .
C14 C22 H22 119.8 . .
C27 C23 C13 121.9(2) . .
C27 C23 H23 119.1 . .
C13 C23 H23 119.1 . .
C25 C24 C5 119.99(19) . .
C25 C24 H24 120.0 . .
C5 C24 H24 120.0 . .
C24 C25 C28 119.25(18) . .
C24 C25 H25 120.4 . .
C28 C25 H25 120.4 . .
C3 C26 C30 121.6(2) . .
C3 C26 H26 119.2 . .
C30 C26 H26 119.2 . .
C7 C27 C23 120.83(18) . .
C7 C27 H27 119.6 . .
C23 C27 H27 119.6 . .
C25 C28 C21 120.67(19) . .
C25 C28 H28 119.7 . .
C21 C28 H28 119.7 . .
C31 C29 C30 119.7(2) . .
C31 C29 H29 120.1 . .
C30 C29 H29 120.1 . .
C29 C30 C26 119.7(2) . .
C29 C30 H30 120.1 . .
C26 C30 H30 120.1 . .
C29 C31 C17 120.3(2) . .
C29 C31 H31 119.8 . .
C17 C31 H31 119.8 . .

loop_
_geom_bond_atom_site_label_1
_geom_bond_atom_site_label_2
_geom_bond_distance
_geom_bond_site_symmetry_2
Si1 N2 1.7658(14) .
Si1 C3 1.8629(17) .
Si1 C4 1.8699(16) .
Si1 C1 1.8708(15) .
C1 C14 1.393(2) .
C1 C8 1.397(2) .
N2 C6 1.419(2) .
N2 C12 1.419(2) .
C3 C17 1.383(2) .
C3 C26 1.383(3) .
C4 C5 1.389(2) .
C4 C21 1.394(2) .
C5 C24 1.385(3) .
C5 H5 0.9300 .
C6 C19 1.393(2) .
C6 C10 1.401(2) .
C7 C27 1.370(3) .
C7 C9 1.392(2) .
C7 H7 0.9300 .
C8 C11 1.386(2) .
C8 H8 0.9300 .
C9 C12 1.405(2) .
C9 C10 1.444(3) .
C10 C20 1.406(3) .
C11 C18 1.367(3) .
C11 H11 0.9300 .
C12 C13 1.394(3) .
C13 C23 1.391(3) .
C13 H13 0.9300 .
C14 C22 1.389(3) .
C14 H14 0.9300 .
C15 C16 1.382(3) .
C15 C19 1.384(3) .
C15 H15 0.9300 .
C16 C20 1.365(3) .
C16 H16 0.9300 .
C17 C31 1.371(3) .
C17 H17 0.9300 .
C18 C22 1.373(3) .
C18 H18 0.9300 .
C19 H19 0.9300 .
C20 H20 0.9300 .
C21 C28 1.379(3) .
C21 H21 0.9300 .
C22 H22 0.9300 .
C23 C27 1.386(3) .
C23 H23 0.9300 .
C24 C25 1.372(3) .
C24 H24 0.9300 .
C25 C28 1.372(3) .
C25 H25 0.9300 .
C26 C30 1.389(3) .
C26 H26 0.9300 .
C27 H27 0.9300 .
C28 H28 0.9300 .
C29 C31 1.361(4) .
C29 C30 1.364(4) .
C29 H29 0.9300 .
C30 H30 0.9300 .
C31 H31 0.9300 .

loop_
_geom_torsion_atom_site_label_1
_geom_torsion_atom_site_label_2
_geom_torsion_atom_site_label_3
_geom_torsion_atom_site_label_4
_geom_torsion
_geom_torsion_site_symmetry_1
_geom_torsion_site_symmetry_2
_geom_torsion_site_symmetry_3
_geom_torsion_site_symmetry_4
N2 Si1 C1 C14 3.80(16) . . . .
C3 Si1 C1 C14 120.78(14) . . . .
C4 Si1 C1 C14 -118.62(14) . . . .
N2 Si1 C1 C8 178.85(13) . . . .
C3 Si1 C1 C8 -64.17(15) . . . .
C4 Si1 C1 C8 56.44(15) . . . .
C3 Si1 N2 C6 -55.81(14) . . . .
C4 Si1 N2 C6 -174.72(12) . . . .
C1 Si1 N2 C6 65.80(14) . . . .
C3 Si1 N2 C12 129.17(15) . . . .
C4 Si1 N2 C12 10.27(17) . . . .
C1 Si1 N2 C12 -109.22(15) . . . .
N2 Si1 C3 C17 128.91(16) . . . .
C4 Si1 C3 C17 -109.59(16) . . . .
C1 Si1 C3 C17 10.60(18) . . . .
N2 Si1 C3 C26 -52.20(19) . . . .
C4 Si1 C3 C26 69.31(19) . . . .
C1 Si1 C3 C26 -170.50(17) . . . .
N2 Si1 C4 C5 -103.66(15) . . . .
C3 Si1 C4 C5 139.16(14) . . . .
C1 Si1 C4 C5 15.86(16) . . . .
N2 Si1 C4 C21 81.44(16) . . . .
C3 Si1 C4 C21 -35.74(17) . . . .
C1 Si1 C4 C21 -159.04(15) . . . .
C21 C4 C5 C24 -0.8(3) . . . .
Si1 C4 C5 C24 -176.04(15) . . . .
C12 N2 C6 C19 -179.31(17) . . . .
Si1 N2 C6 C19 4.5(2) . . . .
C12 N2 C6 C10 0.98(18) . . . .
Si1 N2 C6 C10 -175.19(11) . . . .
C14 C1 C8 C11 0.1(3) . . . .
Si1 C1 C8 C11 -175.21(14) . . . .
C27 C7 C9 C12 -0.7(3) . . . .
C27 C7 C9 C10 177.49(18) . . . .
C19 C6 C10 C20 -0.5(2) . . . .
N2 C6 C10 C20 179.21(14) . . . .
C19 C6 C10 C9 179.25(16) . . . .
N2 C6 C10 C9 -1.01(18) . . . .
C7 C9 C10 C6 -177.76(18) . . . .
C12 C9 C10 C6 0.64(17) . . . .
C7 C9 C10 C20 2.0(3) . . . .
C12 C9 C10 C20 -179.63(18) . . . .
C1 C8 C11 C18 0.0(3) . . . .
C7 C9 C12 C13 0.2(2) . . . .
C10 C9 C12 C13 -178.46(15) . . . .
C7 C9 C12 N2 178.59(15) . . . .
C10 C9 C12 N2 -0.04(17) . . . .
C6 N2 C12 C13 177.70(17) . . . .
Si1 N2 C12 C13 -6.7(3) . . . .
C6 N2 C12 C9 -0.56(17) . . . .
Si1 N2 C12 C9 175.05(12) . . . .
C9 C12 C13 C23 0.5(3) . . . .
N2 C12 C13 C23 -177.60(16) . . . .
C8 C1 C14 C22 -0.1(3) . . . .
Si1 C1 C14 C22 175.07(14) . . . .
C19 C15 C16 C20 -0.5(3) . . . .
C26 C3 C17 C31 -0.5(3) . . . .
Si1 C3 C17 C31 178.40(17) . . . .
C8 C11 C18 C22 -0.2(3) . . . .
C16 C15 C19 C6 1.4(3) . . . .
C10 C6 C19 C15 -0.9(3) . . . .
N2 C6 C19 C15 179.43(17) . . . .
C15 C16 C20 C10 -1.0(3) . . . .
C6 C10 C20 C16 1.5(3) . . . .
C9 C10 C20 C16 -178.23(18) . . . .
C5 C4 C21 C28 2.2(3) . . . .
Si1 C4 C21 C28 177.25(17) . . . .
C11 C18 C22 C14 0.2(3) . . . .
C1 C14 C22 C18 -0.1(3) . . . .
C12 C13 C23 C27 -0.6(3) . . . .
C4 C5 C24 C25 -0.3(3) . . . .
C5 C24 C25 C28 0.1(3) . . . .
C17 C3 C26 C30 3.7(4) . . . .
Si1 C3 C26 C30 -175.3(2) . . . .
C9 C7 C27 C23 0.6(3) . . . .
C13 C23 C27 C7 0.1(3) . . . .
C24 C25 C28 C21 1.2(4) . . . .
C4 C21 C28 C25 -2.4(3) . . . .
C31 C29 C30 C26 0.6(4) . . . .
C3 C26 C30 C29 -3.8(5) . . . .
C30 C29 C31 C17 2.5(4) . . . .
C3 C17 C31 C29 -2.5(4) . . . .
